data_7100470
loop_
_publ_author_name
'Wenhao Hu'
'Zhi Yong Chen'
'Hui Liu'
'Chong Dao Lu'
'Ai-Qiao Mi'

_publ_section_title
;
Rhodium Catalyzed Three-Component Reaction of
Diazoacetates, Titanium(IV) Alkoxides and Aldehydes
;
_journal_name_full 'Chemical Communications'
_journal_paper_doi 10.1039/b502150b
_journal_year 2005
_chemical_formula_moiety 'C15 H27 N3 O5 Os'
_chemical_formula_sum 'C15 H27 N3 O5 Os'
_chemical_formula_weight 519.60
_space_group_IT_number 4
_symmetry_cell_setting monoclinic
_symmetry_space_group_name_Hall 'P 2yb'
_symmetry_space_group_name_H-M 'P 1 21 1'
_cell_angle_alpha 90.00
_cell_angle_beta 99.432(1)
_cell_angle_gamma 90.00
_cell_formula_units_Z 4
_cell_length_a 10.8391(2)
_cell_length_b 14.8658(2)
_cell_length_c 11.5981(2)
_cell_measurement_temperature 123(2)
_cell_volume 1843.56(5)
_diffrn_ambient_temperature 123(2)
_exptl_crystal_density_diffrn 1.872
_exptl_crystal_density_meas ?
_cod_depositor_comments
;
The following automatic conversions were performed:

'_exptl_crystal_density_meas' value 'none' was changed to '?' - the
value is perceived as not measured.

Automatic conversion script
Id: cif_fix_values 3008 2015-01-20 13:52:24Z robertas 
;
_cod_original_sg_symbol_H-M 'P 21'
_cod_database_code 7100470

loop_
_symmetry_equiv_pos_as_xyz
'x, y, z'
'-x, y+1/2, -z'

loop_
_atom_site_label
_atom_site_type_symbol
_atom_site_fract_x
_atom_site_fract_y
_atom_site_fract_z
_atom_site_U_iso_or_equiv
_atom_site_adp_type
_atom_site_occupancy
_atom_site_symmetry_multiplicity
_atom_site_calc_flag
_atom_site_refinement_flags
_atom_site_disorder_assembly
_atom_site_disorder_group
N1 N 0.2986(3) 0.4144(3) 0.4645(2) 0.0150(7) Uani 1 1 d . . .
C11 C 0.3550(3) 0.3250(3) 0.4464(4) 0.0178(9) Uani 1 1 d . . .
C12 C 0.4638(4) 0.3370(3) 0.3798(4) 0.0246(11) Uani 1 1 d . . .
H12A H 0.5283 0.3745 0.4257 0.037 Uiso 1 1 calc R . .
H12B H 0.4340 0.3662 0.3046 0.037 Uiso 1 1 calc R . .
H12C H 0.4992 0.2780 0.3661 0.037 Uiso 1 1 calc R . .
C13 C 0.3998(4) 0.2798(3) 0.5639(4) 0.0284(11) Uani 1 1 d . . .
H13A H 0.3292 0.2726 0.6061 0.043 Uiso 1 1 calc R . .
H13B H 0.4643 0.3171 0.6102 0.043 Uiso 1 1 calc R . .
H13C H 0.4349 0.2205 0.5509 0.043 Uiso 1 1 calc R . .
C14 C 0.2541(4) 0.2665(3) 0.3715(4) 0.0309(12) Uani 1 1 d . . .
H14A H 0.1832 0.2582 0.4131 0.046 Uiso 1 1 calc R . .
H14B H 0.2897 0.2077 0.3574 0.046 Uiso 1 1 calc R . .
H14C H 0.2255 0.2965 0.2967 0.046 Uiso 1 1 calc R . .
Os2 Os 0.320939(13) 0.519612(9) 0.379362(12) 0.01524(5) Uani 1 1 d . . .
O1 O 0.2677(2) 0.5104(3) 0.2310(2) 0.0264(7) Uani 1 1 d . . .
O2 O 0.4646(3) 0.5674(2) 0.4291(2) 0.0215(7) Uani 1 1 d . . .
N3 N 0.1896(3) 0.5610(2) 0.4538(3) 0.0134(7) Uani 1 1 d . . .
C31 C 0.1524(4) 0.6582(3) 0.4628(4) 0.0189(10) Uani 1 1 d . . .
C32 C 0.2224(4) 0.7155(3) 0.3861(4) 0.0320(12) Uani 1 1 d . . .
H32A H 0.3126 0.7075 0.4104 0.048 Uiso 1 1 calc R . .
H32B H 0.2007 0.7790 0.3942 0.048 Uiso 1 1 calc R . .
H32C H 0.1988 0.6971 0.3044 0.048 Uiso 1 1 calc R . .
C33 C 0.1885(4) 0.6858(3) 0.5915(4) 0.0311(11) Uani 1 1 d . . .
H33A H 0.1434 0.6481 0.6400 0.047 Uiso 1 1 calc R . .
H33B H 0.1665 0.7491 0.6005 0.047 Uiso 1 1 calc R . .
H33C H 0.2788 0.6779 0.6160 0.047 Uiso 1 1 calc R . .
C34 C 0.0118(4) 0.6698(3) 0.4246(4) 0.0262(10) Uani 1 1 d . . .
H34A H -0.0330 0.6330 0.4743 0.039 Uiso 1 1 calc R . .
H34B H -0.0113 0.6508 0.3430 0.039 Uiso 1 1 calc R . .
H34C H -0.0105 0.7332 0.4319 0.039 Uiso 1 1 calc R . .
C4 C 0.1196(3) 0.4925(2) 0.5093(3) 0.0130(8) Uani 1 1 d . . .
H4 H 0.0842 0.5196 0.5758 0.016 Uiso 1 1 calc R . .
C41 C 0.0154(3) 0.4490(3) 0.4217(3) 0.0217(10) Uani 1 1 d . . .
H41A H -0.0478 0.4944 0.3929 0.032 Uiso 1 1 calc R . .
H41B H -0.0235 0.4005 0.4603 0.032 Uiso 1 1 calc R . .
H41C H 0.0509 0.4244 0.3559 0.032 Uiso 1 1 calc R . .
C5 C 0.2173(3) 0.4213(3) 0.5542(3) 0.0125(7) Uani 1 1 d . . .
H5 H 0.1763 0.3622 0.5644 0.015 Uiso 1 1 calc R . .
C51 C 0.2927(3) 0.4536(3) 0.6713(3) 0.0135(8) Uani 1 1 d . . .
O51 O 0.3855(2) 0.49898(18) 0.6762(2) 0.0210(7) Uani 1 1 d . . .
N52 N 0.2484(3) 0.4320(2) 0.7731(2) 0.0130(7) Uani 1 1 d . . .
C53 C 0.1357(4) 0.3937(3) 0.7875(3) 0.0137(9) Uani 1 1 d . . .
O53 O 0.0512(3) 0.36803(19) 0.7120(2) 0.0186(6) Uani 1 1 d . . .
O54 O 0.1290(2) 0.3873(2) 0.9014(2) 0.0191(7) Uani 1 1 d . . .
C55 C 0.2467(3) 0.4168(4) 0.9716(3) 0.0266(10) Uani 1 1 d . . .
H55A H 0.2929 0.3650 1.0112 0.032 Uiso 1 1 calc R . .
H55B H 0.2308 0.4609 1.0315 0.032 Uiso 1 1 calc R . .
C56 C 0.3205(3) 0.4601(4) 0.8851(3) 0.0174(11) Uani 1 1 d . . .
H56A H 0.3224 0.5265 0.8929 0.021 Uiso 1 1 calc R . .
H56B H 0.4073 0.4370 0.8953 0.021 Uiso 1 1 calc R . .
N1' N 0.2126(3) -0.1217(2) -0.0408(3) 0.0133(7) Uani 1 1 d . . .
C11' C 0.1591(4) -0.2148(3) -0.0462(4) 0.0163(9) Uani 1 1 d . . .
C12' C 0.2417(4) -0.2776(3) -0.1066(4) 0.0275(11) Uani 1 1 d . . .
H12D H 0.2438 -0.2559 -0.1860 0.041 Uiso 1 1 calc R . .
H12E H 0.2072 -0.3386 -0.1100 0.041 Uiso 1 1 calc R . .
H12F H 0.3268 -0.2782 -0.0621 0.041 Uiso 1 1 calc R . .
C13' C 0.1577(4) -0.2509(3) 0.0768(4) 0.0258(11) Uani 1 1 d . . .
H13D H 0.1061 -0.2118 0.1174 0.039 Uiso 1 1 calc R . .
H13E H 0.2433 -0.2523 0.1201 0.039 Uiso 1 1 calc R . .
H13F H 0.1230 -0.3119 0.0718 0.039 Uiso 1 1 calc R . .
C14' C 0.0264(4) -0.2115(3) -0.1172(4) 0.0283(11) Uani 1 1 d . . .
H14D H -0.0255 -0.1708 -0.0791 0.042 Uiso 1 1 calc R . .
H14E H -0.0101 -0.2720 -0.1216 0.042 Uiso 1 1 calc R . .
H14F H 0.0303 -0.1898 -0.1963 0.042 Uiso 1 1 calc R . .
Os2' Os 0.326795(12) -0.079019(9) -0.135301(12) 0.01503(5) Uani 1 1 d . . .
O1' O 0.2693(2) -0.0800(3) -0.2821(2) 0.0263(7) Uani 1 1 d . . .
O2' O 0.4758(2) -0.1194(2) -0.0858(2) 0.0221(7) Uani 1 1 d . . .
N3' N 0.2881(3) 0.0325(3) -0.0700(3) 0.0160(7) Uani 1 1 d . . .
C31' C 0.3584(4) 0.1188(3) -0.0769(4) 0.0220(10) Uani 1 1 d . . .
C32' C 0.4688(4) 0.1029(3) -0.1404(4) 0.0306(12) Uani 1 1 d . . .
H32D H 0.5247 0.0578 -0.0980 0.046 Uiso 1 1 calc R . .
H32E H 0.5146 0.1594 -0.1443 0.046 Uiso 1 1 calc R . .
H32F H 0.4382 0.0813 -0.2198 0.046 Uiso 1 1 calc R . .
C33' C 0.4063(4) 0.1512(3) 0.0487(4) 0.0296(12) Uani 1 1 d . . .
H33D H 0.4613 0.1053 0.0905 0.044 Uiso 1 1 calc R . .
H33E H 0.3351 0.1614 0.0894 0.044 Uiso 1 1 calc R . .
H33F H 0.4530 0.2074 0.0461 0.044 Uiso 1 1 calc R . .
C34' C 0.2733(4) 0.1901(3) -0.1433(5) 0.0355(13) Uani 1 1 d . . .
H34D H 0.2429 0.1688 -0.2229 0.053 Uiso 1 1 calc R . .
H34E H 0.3204 0.2460 -0.1467 0.053 Uiso 1 1 calc R . .
H34F H 0.2021 0.2011 -0.1030 0.053 Uiso 1 1 calc R . .
C4' C 0.1758(3) 0.0329(3) -0.0121(3) 0.0167(9) Uani 1 1 d . . .
H4' H 0.1839 0.0808 0.0492 0.020 Uiso 1 1 calc R . .
C41' C 0.0536(3) 0.0457(3) -0.0987(4) 0.0240(10) Uani 1 1 d . . .
H41D H 0.0535 0.1052 -0.1351 0.036 Uiso 1 1 calc R . .
H41E H -0.0178 0.0408 -0.0571 0.036 Uiso 1 1 calc R . .
H41F H 0.0473 -0.0008 -0.1593 0.036 Uiso 1 1 calc R . .
C5' C 0.1761(3) -0.0593(3) 0.0445(3) 0.0144(8) Uani 1 1 d . . .
H5' H 0.0905 -0.0744 0.0602 0.017 Uiso 1 1 calc R . .
C51' C 0.2705(3) -0.0632(3) 0.1580(3) 0.0161(8) Uani 1 1 d . . .
O51' O 0.3709(2) -0.10012(19) 0.1655(2) 0.0235(7) Uani 1 1 d . . .
N52' N 0.2411(3) -0.0203(2) 0.2564(3) 0.0142(8) Uani 1 1 d . . .
C53' C 0.1310(4) 0.0258(3) 0.2694(3) 0.0169(8) Uani 1 1 d . . .
O53' O 0.0450(2) 0.04480(19) 0.1961(2) 0.0187(7) Uani 1 1 d . . .
O54' O 0.1396(2) 0.0489(2) 0.3830(2) 0.0199(7) Uani 1 1 d . . .
C55' C 0.2552(4) 0.0173(4) 0.4523(3) 0.0287(10) Uani 1 1 d . . .
H55C H 0.2377 -0.0275 0.5107 0.034 Uiso 1 1 calc R . .
H55D H 0.3022 0.0681 0.4939 0.034 Uiso 1 1 calc R . .
C56' C 0.3287(4) -0.0248(5) 0.3669(3) 0.0287(15) Uani 1 1 d . . .
H56C H 0.4059 0.0098 0.3624 0.034 Uiso 1 1 calc R . .
H56D H 0.3513 -0.0878 0.3885 0.034 Uiso 1 1 calc R . .

loop_
_atom_site_aniso_label
_atom_site_aniso_U_11
_atom_site_aniso_U_22
_atom_site_aniso_U_33
_atom_site_aniso_U_23
_atom_site_aniso_U_13
_atom_site_aniso_U_12
N1 0.0140(15) 0.0156(18) 0.0156(15) -0.0030(16) 0.0031(12) -0.0014(16)
C11 0.0086(19) 0.021(2) 0.024(2) -0.006(2) 0.0027(16) -0.0008(19)
C12 0.022(2) 0.021(3) 0.033(3) -0.010(2) 0.012(2) 0.003(2)
C13 0.029(3) 0.025(3) 0.032(3) 0.004(2) 0.009(2) 0.012(2)
C14 0.034(3) 0.019(3) 0.042(3) -0.009(2) 0.010(2) -0.001(2)
Os2 0.01501(9) 0.01940(11) 0.01145(7) 0.00129(7) 0.00264(6) -0.00152(8)
O1 0.0262(15) 0.037(2) 0.0157(13) 0.0054(16) 0.0038(12) 0.0015(18)
O2 0.0197(15) 0.0213(18) 0.0239(16) 0.0035(13) 0.0049(13) -0.0072(13)
N3 0.0152(16) 0.0116(19) 0.0127(16) 0.0018(13) 0.0007(13) 0.0019(14)
C31 0.023(2) 0.015(3) 0.019(2) 0.0027(17) 0.0038(18) 0.003(2)
C32 0.031(3) 0.024(3) 0.043(3) 0.015(2) 0.012(2) 0.004(2)
C33 0.043(3) 0.020(3) 0.028(2) -0.007(2) -0.003(2) 0.004(2)
C34 0.026(2) 0.023(2) 0.030(2) 0.005(2) 0.0038(19) 0.006(2)
C4 0.0112(18) 0.015(2) 0.0133(18) 0.0012(15) 0.0032(15) 0.0008(16)
C41 0.0146(19) 0.027(2) 0.021(2) -0.0017(18) -0.0040(16) -0.0012(18)
C5 0.0114(17) 0.0163(19) 0.0098(16) 0.0033(18) 0.0018(13) -0.0030(18)
C51 0.0101(18) 0.013(2) 0.0170(19) 0.0023(15) 0.0006(15) 0.0025(16)
O51 0.0144(13) 0.027(2) 0.0204(14) 0.0028(12) 0.0001(11) -0.0061(13)
N52 0.0142(15) 0.0125(18) 0.0111(14) -0.0017(14) -0.0013(12) -0.0018(15)
C53 0.014(2) 0.013(2) 0.0153(19) 0.0012(16) 0.0039(16) 0.0047(17)
O53 0.0165(14) 0.0202(16) 0.0193(15) -0.0035(12) 0.0038(12) -0.0066(12)
O54 0.0142(14) 0.033(2) 0.0106(13) 0.0028(12) 0.0044(11) 0.0029(13)
C55 0.021(2) 0.042(3) 0.0160(19) -0.003(2) -0.0014(16) -0.006(3)
C56 0.018(3) 0.020(3) 0.012(2) -0.0015(17) -0.0039(19) 0.0028(17)
N1' 0.0104(16) 0.015(2) 0.0139(16) 0.0001(13) -0.0003(13) 0.0000(14)
C11' 0.014(2) 0.014(3) 0.020(2) -0.0025(17) 0.0001(17) -0.0001(18)
C12' 0.029(2) 0.020(3) 0.033(3) -0.009(2) 0.005(2) 0.001(2)
C13' 0.034(3) 0.017(3) 0.028(2) -0.0002(19) 0.008(2) -0.007(2)
C14' 0.025(2) 0.020(3) 0.037(3) -0.011(2) -0.005(2) -0.007(2)
Os2' 0.01264(9) 0.02093(11) 0.01115(7) -0.00099(7) 0.00087(6) 0.00316(8)
O1' 0.0282(16) 0.0352(19) 0.0161(13) 0.0026(17) 0.0051(11) 0.0113(18)
O2' 0.0145(14) 0.029(2) 0.0206(15) -0.0036(13) -0.0019(12) 0.0006(13)
N3' 0.0175(16) 0.016(2) 0.0152(15) 0.0029(15) 0.0056(13) 0.0030(16)
C31' 0.024(2) 0.013(2) 0.031(2) 0.001(2) 0.0094(19) -0.006(2)
C32' 0.032(3) 0.030(3) 0.033(3) -0.001(2) 0.017(2) -0.010(2)
C33' 0.030(3) 0.025(3) 0.037(3) -0.004(2) 0.012(2) -0.007(2)
C34' 0.025(3) 0.025(3) 0.056(3) 0.017(2) 0.004(2) 0.005(2)
C4' 0.0167(19) 0.018(2) 0.0153(19) 0.0030(18) 0.0034(15) 0.0027(18)
C41' 0.017(2) 0.031(3) 0.024(2) 0.0049(18) 0.0042(17) 0.0076(18)
C5' 0.0096(17) 0.020(2) 0.0136(18) -0.0015(16) 0.0014(14) -0.0004(16)
C51' 0.0167(19) 0.017(2) 0.0149(18) -0.0009(16) 0.0019(15) -0.0038(17)
O51' 0.0175(14) 0.034(2) 0.0183(14) -0.0080(12) -0.0005(11) 0.0071(13)
N52' 0.0127(16) 0.0184(19) 0.0108(16) -0.0024(13) -0.0002(13) 0.0030(14)
C53' 0.017(2) 0.016(2) 0.0199(19) -0.004(2) 0.0080(16) -0.010(2)
O53' 0.0106(14) 0.0219(18) 0.0223(15) -0.0013(12) -0.0010(12) 0.0043(12)
O54' 0.0166(15) 0.0282(19) 0.0158(14) -0.0066(12) 0.0049(12) 0.0015(13)
C55' 0.024(2) 0.045(3) 0.0163(19) -0.006(3) 0.0030(17) 0.006(3)
C56' 0.025(3) 0.047(4) 0.012(2) -0.0054(19) -0.002(2) 0.004(2)

loop_
_geom_bond_atom_site_label_1
_geom_bond_atom_site_label_2
_geom_bond_distance
_geom_bond_site_symmetry_2
_geom_bond_publ_flag
N1 C5 1.473(4) . ?
N1 C11 1.493(6) . ?
N1 Os2 1.886(4) . ?
C11 C12 1.523(5) . ?
C11 C13 1.526(6) . ?
C11 C14 1.548(6) . ?
C12 H12A 0.9800 . ?
C12 H12B 0.9800 . ?
C12 H12C 0.9800 . ?
C13 H13A 0.9800 . ?
C13 H13B 0.9800 . ?
C13 H13C 0.9800 . ?
C14 H14A 0.9800 . ?
C14 H14B 0.9800 . ?
C14 H14C 0.9800 . ?
Os2 O2 1.723(3) . ?
Os2 O1 1.728(3) . ?
Os2 N3 1.885(3) . ?
N3 C4 1.479(5) . ?
N3 C31 1.508(5) . ?
C31 C32 1.521(6) . ?
C31 C34 1.525(6) . ?
C31 C33 1.535(6) . ?
C32 H32A 0.9800 . ?
C32 H32B 0.9800 . ?
C32 H32C 0.9800 . ?
C33 H33A 0.9800 . ?
C33 H33B 0.9800 . ?
C33 H33C 0.9800 . ?
C34 H34A 0.9800 . ?
C34 H34B 0.9800 . ?
C34 H34C 0.9800 . ?
C4 C5 1.528(5) . ?
C4 C41 1.533(5) . ?
C4 H4 1.0000 . ?
C41 H41A 0.9800 . ?
C41 H41B 0.9800 . ?
C41 H41C 0.9800 . ?
C5 C51 1.543(5) . ?
C5 H5 1.0000 . ?
C51 O51 1.205(4) . ?
C51 N52 1.383(4) . ?
N52 C53 1.383(5) . ?
N52 C56 1.463(4) . ?
C53 O53 1.220(4) . ?
C53 O54 1.338(4) . ?
O54 C55 1.463(5) . ?
C55 C56 1.525(6) . ?
C55 H55A 0.9900 . ?
C55 H55B 0.9900 . ?
C56 H56A 0.9900 . ?
C56 H56B 0.9900 . ?
N1' C5' 1.457(5) . ?
N1' C11' 1.498(5) . ?
N1' Os2' 1.892(3) . ?
C11' C13' 1.526(6) . ?
C11' C14' 1.536(6) . ?
C11' C12' 1.540(6) . ?
C12' H12D 0.9800 . ?
C12' H12E 0.9800 . ?
C12' H12F 0.9800 . ?
C13' H13D 0.9800 . ?
C13' H13E 0.9800 . ?
C13' H13F 0.9800 . ?
C14' H14D 0.9800 . ?
C14' H14E 0.9800 . ?
C14' H14F 0.9800 . ?
Os2' O1' 1.715(2) . ?
Os2' O2' 1.730(3) . ?
Os2' N3' 1.897(4) . ?
N3' C4' 1.483(5) . ?
N3' C31' 1.502(5) . ?
C31' C32' 1.522(5) . ?
C31' C34' 1.527(6) . ?
C31' C33' 1.542(6) . ?
C32' H32D 0.9800 . ?
C32' H32E 0.9800 . ?
C32' H32F 0.9800 . ?
C33' H33D 0.9800 . ?
C33' H33E 0.9800 . ?
C33' H33F 0.9800 . ?
C34' H34D 0.9800 . ?
C34' H34E 0.9800 . ?
C34' H34F 0.9800 . ?
C4' C5' 1.519(5) . ?
C4' C41' 1.538(5) . ?
C4' H4' 1.0000 . ?
C41' H41D 0.9800 . ?
C41' H41E 0.9800 . ?
C41' H41F 0.9800 . ?
C5' C51' 1.531(5) . ?
C5' H5' 1.0000 . ?
C51' O51' 1.209(4) . ?
C51' N52' 1.388(4) . ?
N52' C53' 1.405(5) . ?
N52' C56' 1.467(4) . ?
C53' O53' 1.188(4) . ?
C53' O54' 1.351(4) . ?
O54' C55' 1.451(5) . ?
C55' C56' 1.505(6) . ?
C55' H55C 0.9900 . ?
C55' H55D 0.9900 . ?
C56' H56C 0.9900 . ?
C56' H56D 0.9900 . ?

loop_
_cod_related_entry_id
_cod_related_entry_database
_cod_related_entry_code
1 ChemSpider 30652953
